data_7119222
loop_
_publ_author_name
'\'Alvarez-Rodr\'iguez, Luc\'ia'
'Brugos, Javier'
'Cabeza, Javier A.'
'Garc\'ia-\'Alvarez, Pablo'
'P\'erez-Carre\~no, Enrique'
'Polo, Diego'

_publ_section_title
;
 Synthesis and initial transition metal chemistry of the first PGeP
 pincer-type germylene.
;
_journal_issue 5
_journal_name_full 'Chemical communications (Cambridge, England)'
_journal_page_first 893
_journal_page_last 896
_journal_paper_doi 10.1039/c6cc09283g
_journal_volume 53
_journal_year 2017
_chemical_formula_moiety 'C25 H44 Cl Ge N2 O P2 Rh'
_chemical_formula_sum 'C25 H44 Cl Ge N2 O P2 Rh'
_chemical_formula_weight 661.51
_chemical_name_systematic
;
 ?
;
_space_group_crystal_system monoclinic
_space_group_IT_number 14
_space_group_name_Hall '-P 2ybc'
_space_group_name_H-M_alt 'P 1 21/c 1'
_symmetry_space_group_name_Hall '-P 2ybc'
_symmetry_space_group_name_H-M 'P 1 21/c 1'
_atom_sites_solution_hydrogens geom
_audit_creation_method SHELXL-2014
_audit_update_record
;
2016-11-11 deposited with the CCDC.
2016-12-14 downloaded from the CCDC.
;
_cell_angle_alpha 90
_cell_angle_beta 98.8720(10)
_cell_angle_gamma 90
_cell_formula_units_Z 4
_cell_length_a 9.97090(10)
_cell_length_b 20.7798(3)
_cell_length_c 14.2744(2)
_cell_measurement_reflns_used 8442
_cell_measurement_temperature 152(2)
_cell_measurement_theta_max 69.6260
_cell_measurement_theta_min 3.7790
_cell_volume 2922.17(7)
_computing_cell_refinement
;
CrysAlisPro 1.171.38.43 (Rigaku Oxford Diffraction, 2015)
;
_computing_data_collection
;
CrysAlisPro 1.171.38.43 (Rigaku Oxford Diffraction, 2015)
;
_computing_data_reduction
;
CrysAlisPro 1.171.38.43 (Rigaku Oxford Diffraction, 2015)
;
_computing_molecular_graphics 'MERCURY (Cambridge Crystallographic Data Centre: Cambridge, UK, 2016)'
_computing_publication_material 'SHELXL-2014 (Sheldrick, 2014)'
_computing_structure_refinement 'SHELXL-2014 (Sheldrick, 2014)'
_computing_structure_solution 'SIR-97 (Giacovazzo, 1999)'
_diffrn_ambient_temperature 152(2)
_diffrn_measured_fraction_theta_full 0.998
_diffrn_measured_fraction_theta_max 0.982
_diffrn_measurement_device_type 'Nova (Cu) X-ray Source'
_diffrn_radiation_type CuK\a
_diffrn_radiation_wavelength 1.54184
_diffrn_reflns_av_R_equivalents 0.0292
_diffrn_reflns_av_unetI/netI 0.0334
_diffrn_reflns_Laue_measured_fraction_full 0.998
_diffrn_reflns_Laue_measured_fraction_max 0.982
_diffrn_reflns_limit_h_max 11
_diffrn_reflns_limit_h_min -11
_diffrn_reflns_limit_k_max 23
_diffrn_reflns_limit_k_min -24
_diffrn_reflns_limit_l_max 17
_diffrn_reflns_limit_l_min -14
_diffrn_reflns_number 14287
_diffrn_reflns_point_group_measured_fraction_full 0.998
_diffrn_reflns_point_group_measured_fraction_max 0.982
_diffrn_reflns_theta_full 67.684
_diffrn_reflns_theta_max 69.671
_diffrn_reflns_theta_min 3.788
_diffrn_source 'micro-focus sealed X-ray tube'
_exptl_absorpt_coefficient_mu 7.859
_exptl_absorpt_correction_T_max 1.00000
_exptl_absorpt_correction_T_min 0.58592
_exptl_absorpt_correction_type multi-scan
_exptl_absorpt_process_details
;
CrysAlisPro 1.171.38.43 (Rigaku Oxford Diffraction, 2015)
Empirical absorption correction using spherical harmonics,
 implemented in SCALE3 ABSPACK scaling algorithm.
;
_exptl_crystal_colour yellow
_exptl_crystal_density_diffrn 1.504
_exptl_crystal_description fragment
_exptl_crystal_F_000 1360
_exptl_crystal_size_max 0.11
_exptl_crystal_size_mid 0.08
_exptl_crystal_size_min 0.05
_refine_diff_density_max 1.099
_refine_diff_density_min -0.706
_refine_diff_density_rms 0.073
_refine_ls_extinction_method none
_refine_ls_goodness_of_fit_ref 1.020
_refine_ls_hydrogen_treatment constr
_refine_ls_matrix_type full
_refine_ls_number_parameters 310
_refine_ls_number_reflns 5396
_refine_ls_number_restraints 0
_refine_ls_restrained_S_all 1.020
_refine_ls_R_factor_all 0.0310
_refine_ls_R_factor_gt 0.0266
_refine_ls_shift/su_max 0.002
_refine_ls_shift/su_mean 0.000
_refine_ls_structure_factor_coef Fsqd
_refine_ls_weighting_details 'w=1/[\s^2^(Fo^2^)+(0.0339P)^2^+1.0970P] where P=(Fo^2^+2Fc^2^)/3'
_refine_ls_weighting_scheme calc
_refine_ls_wR_factor_gt 0.0639
_refine_ls_wR_factor_ref 0.0666
_reflns_Friedel_coverage 0.000
_reflns_number_gt 4857
_reflns_number_total 5396
_reflns_threshold_expression 'I > 2\s(I)'
_cod_data_source_file c6cc09283g2.cif
_cod_data_source_block 5
_cod_depositor_comments 'Adding full bibliography for 7119222--7119225.cif.'
_cod_database_code 7119222
_shelx_space_group_comment
;
The symmetry employed for this shelxl refinement is uniquely defined
by the following loop, which should always be used as a source of
symmetry information in preference to the above space-group names.
They are only intended as comments.
;
_shelxl_version_number 2014-3

loop_
_space_group_symop_operation_xyz
'x, y, z'
'-x, y+1/2, -z+1/2'
'-x, -y, -z'
'x, -y-1/2, z-1/2'

loop_
_atom_site_label
_atom_site_type_symbol
_atom_site_fract_x
_atom_site_fract_y
_atom_site_fract_z
_atom_site_U_iso_or_equiv
_atom_site_adp_type
_atom_site_occupancy
_atom_site_site_symmetry_order
_atom_site_calc_flag
_atom_site_refinement_flags_posn
_atom_site_refinement_flags_adp
Rh1 Rh 0.51486(2) 0.64529(2) 0.22472(2) 0.02073(7) Uani 1 1 d . .
Ge1 Ge 0.35494(3) 0.58567(2) 0.29475(2) 0.02068(8) Uani 1 1 d . .
P2 P 0.32327(6) 0.66318(3) 0.11166(4) 0.02207(14) Uani 1 1 d . .
Cl1 Cl 0.24506(6) 0.60715(3) 0.41516(4) 0.02928(14) Uani 1 1 d . .
P1 P 0.66243(6) 0.57662(3) 0.32157(4) 0.02218(14) Uani 1 1 d . .
O101 O 0.7194(2) 0.72673(13) 0.14311(18) 0.0557(7) Uani 1 1 d . .
C18 C 0.1053(3) 0.75338(15) 0.0518(2) 0.0365(7) Uani 1 1 d . .
H18A H 0.0542 0.7901 0.0709 0.055 Uiso 1 1 calc R U
H18B H 0.0447 0.7162 0.0394 0.055 Uiso 1 1 calc R U
H18C H 0.1424 0.7643 -0.0059 0.055 Uiso 1 1 calc R U
N1 N 0.4234(2) 0.50349(10) 0.31990(15) 0.0245(4) Uani 1 1 d . .
C19 C 0.1612(3) 0.72466(14) 0.2225(2) 0.0326(6) Uani 1 1 d . .
H19A H 0.1091 0.7624 0.2368 0.049 Uiso 1 1 calc R U
H19B H 0.2348 0.7167 0.2752 0.049 Uiso 1 1 calc R U
H19C H 0.1014 0.6870 0.2136 0.049 Uiso 1 1 calc R U
C101 C 0.6431(3) 0.69362(15) 0.17057(19) 0.0325(6) Uani 1 1 d . .
C8 C 0.8076(3) 0.54466(14) 0.2647(2) 0.0313(6) Uani 1 1 d . .
C6 C 0.8763(3) 0.48446(15) 0.3124(3) 0.0422(7) Uani 1 1 d . .
H6A H 0.9511 0.4714 0.2794 0.063 Uiso 1 1 calc R U
H6B H 0.8099 0.4495 0.3094 0.063 Uiso 1 1 calc R U
H6C H 0.9118 0.4940 0.3788 0.063 Uiso 1 1 calc R U
C7 C 0.7500(4) 0.52858(18) 0.1615(2) 0.0481(8) Uani 1 1 d . .
H7A H 0.7121 0.5676 0.1291 0.072 Uiso 1 1 calc R U
H7B H 0.6785 0.4961 0.1601 0.072 Uiso 1 1 calc R U
H7C H 0.8227 0.5118 0.1294 0.072 Uiso 1 1 calc R U
C5 C 0.9150(3) 0.59719(16) 0.2638(2) 0.0402(7) Uani 1 1 d . .
H5A H 0.9854 0.5820 0.2282 0.060 Uiso 1 1 calc R U
H5B H 0.9560 0.6072 0.3290 0.060 Uiso 1 1 calc R U
H5C H 0.8723 0.6360 0.2335 0.060 Uiso 1 1 calc R U
N2 N 0.2234(2) 0.55462(10) 0.19835(14) 0.0232(4) Uani 1 1 d . .
C20 C 0.2216(3) 0.73698(13) 0.13128(19) 0.0272(5) Uani 1 1 d . .
C16 C 0.2008(3) 0.59317(12) 0.11186(18) 0.0249(5) Uani 1 1 d . .
H16A H 0.1070 0.6102 0.1031 0.030 Uiso 1 1 calc R U
H16B H 0.2090 0.5650 0.0571 0.030 Uiso 1 1 calc R U
C17 C 0.3188(3) 0.79425(13) 0.1492(2) 0.0330(6) Uani 1 1 d . .
H17A H 0.3576 0.8035 0.0915 0.049 Uiso 1 1 calc R U
H17B H 0.3920 0.7839 0.2010 0.049 Uiso 1 1 calc R U
H17C H 0.2691 0.8321 0.1663 0.049 Uiso 1 1 calc R U
C10 C 0.3500(3) 0.46058(13) 0.25539(18) 0.0258(5) Uani 1 1 d . .
C14 C 0.1639(3) 0.44842(14) 0.1246(2) 0.0333(6) Uani 1 1 d . .
H14 H 0.0913 0.4662 0.0816 0.040 Uiso 1 1 calc R U
C9 C 0.5710(3) 0.49862(13) 0.3413(2) 0.0310(6) Uani 1 1 d . .
H9A H 0.6020 0.4646 0.3011 0.037 Uiso 1 1 calc R U
H9B H 0.5966 0.4853 0.4083 0.037 Uiso 1 1 calc R U
C3 C 0.8387(3) 0.57206(17) 0.5038(2) 0.0437(8) Uani 1 1 d . .
H3A H 0.9224 0.5749 0.4759 0.066 Uiso 1 1 calc R U
H3B H 0.8113 0.5269 0.5063 0.066 Uiso 1 1 calc R U
H3C H 0.8545 0.5899 0.5681 0.066 Uiso 1 1 calc R U
C2 C 0.7724(3) 0.67974(15) 0.4310(2) 0.0385(7) Uani 1 1 d . .
H2A H 0.7895 0.7008 0.4931 0.058 Uiso 1 1 calc R U
H2B H 0.7014 0.7032 0.3895 0.058 Uiso 1 1 calc R U
H2C H 0.8559 0.6796 0.4027 0.058 Uiso 1 1 calc R U
C23 C 0.2287(3) 0.64701(15) -0.0883(2) 0.0358(7) Uani 1 1 d . .
H23A H 0.1679 0.6842 -0.0896 0.054 Uiso 1 1 calc R U
H23B H 0.1819 0.6083 -0.0709 0.054 Uiso 1 1 calc R U
H23C H 0.2549 0.6411 -0.1512 0.054 Uiso 1 1 calc R U
C1 C 0.6032(3) 0.61295(18) 0.4955(2) 0.0414(7) Uani 1 1 d . .
H1A H 0.5735 0.5691 0.5070 0.062 Uiso 1 1 calc R U
H1B H 0.5290 0.6363 0.4570 0.062 Uiso 1 1 calc R U
H1C H 0.6286 0.6351 0.5562 0.062 Uiso 1 1 calc R U
C4 C 0.7260(3) 0.61030(14) 0.44278(18) 0.0294(6) Uani 1 1 d . .
C22 C 0.4546(3) 0.60185(15) -0.0187(2) 0.0362(7) Uani 1 1 d . .
H22A H 0.4693 0.5952 -0.0843 0.054 Uiso 1 1 calc R U
H22B H 0.4153 0.5629 0.0046 0.054 Uiso 1 1 calc R U
H22C H 0.5415 0.6113 0.0211 0.054 Uiso 1 1 calc R U
C21 C 0.4253(3) 0.72024(15) -0.0424(2) 0.0350(6) Uani 1 1 d . .
H21A H 0.5042 0.7299 0.0055 0.053 Uiso 1 1 calc R U
H21B H 0.3607 0.7560 -0.0462 0.053 Uiso 1 1 calc R U
H21C H 0.4549 0.7142 -0.1041 0.053 Uiso 1 1 calc R U
C11 C 0.3760(3) 0.39517(13) 0.2505(2) 0.0309(6) Uani 1 1 d . .
H11 H 0.4482 0.3765 0.2930 0.037 Uiso 1 1 calc R U
C24 C 0.3569(3) 0.65873(14) -0.01471(18) 0.0293(6) Uani 1 1 d . .
C15 C 0.2419(3) 0.48794(13) 0.19095(18) 0.0249(5) Uani 1 1 d . .
C12 C 0.2967(3) 0.35662(14) 0.1835(2) 0.0392(7) Uani 1 1 d . .
H12 H 0.3150 0.3118 0.1807 0.047 Uiso 1 1 calc R U
C13 C 0.1924(3) 0.38319(15) 0.1215(2) 0.0422(7) Uani 1 1 d . .
H13 H 0.1391 0.3566 0.0760 0.051 Uiso 1 1 calc R U

loop_
_atom_site_aniso_label
_atom_site_aniso_U_11
_atom_site_aniso_U_22
_atom_site_aniso_U_33
_atom_site_aniso_U_23
_atom_site_aniso_U_13
_atom_site_aniso_U_12
Rh1 0.01828(10) 0.02122(11) 0.02183(10) 0.00285(7) 0.00040(7) -0.00144(7)
Ge1 0.01942(14) 0.01907(15) 0.02315(15) 0.00125(10) 0.00199(11) -0.00079(11)
P2 0.0218(3) 0.0213(3) 0.0217(3) 0.0021(2) -0.0013(2) -0.0009(2)
Cl1 0.0289(3) 0.0318(3) 0.0283(3) -0.0025(3) 0.0082(2) 0.0000(3)
P1 0.0178(3) 0.0210(3) 0.0268(3) 0.0036(2) 0.0005(2) -0.0002(2)
O101 0.0386(12) 0.0633(16) 0.0650(15) 0.0293(13) 0.0070(11) -0.0176(12)
C18 0.0317(14) 0.0323(16) 0.0413(16) 0.0017(13) -0.0076(13) 0.0045(12)
N1 0.0220(10) 0.0194(11) 0.0314(11) 0.0005(9) 0.0017(9) -0.0009(8)
C19 0.0324(14) 0.0279(14) 0.0378(15) -0.0009(12) 0.0063(12) 0.0012(12)
C101 0.0271(13) 0.0392(16) 0.0294(14) 0.0077(12) -0.0013(11) 0.0029(12)
C8 0.0240(13) 0.0307(15) 0.0387(15) -0.0006(12) 0.0037(11) 0.0041(11)
C6 0.0302(15) 0.0343(17) 0.062(2) 0.0051(15) 0.0079(14) 0.0109(13)
C7 0.0447(18) 0.053(2) 0.0454(18) -0.0129(16) 0.0039(15) 0.0128(16)
C5 0.0244(14) 0.0423(18) 0.0559(19) 0.0062(15) 0.0128(13) 0.0036(13)
N2 0.0233(10) 0.0200(11) 0.0256(10) -0.0004(8) 0.0018(9) -0.0014(8)
C20 0.0265(13) 0.0222(13) 0.0309(13) 0.0018(10) -0.0018(11) 0.0001(11)
C16 0.0237(12) 0.0251(13) 0.0244(12) 0.0015(10) -0.0009(10) -0.0037(10)
C17 0.0381(15) 0.0215(13) 0.0382(15) 0.0016(11) 0.0022(12) -0.0017(12)
C10 0.0275(13) 0.0240(13) 0.0275(13) -0.0006(10) 0.0093(11) -0.0035(11)
C14 0.0336(14) 0.0292(15) 0.0358(14) -0.0048(12) 0.0010(12) -0.0077(12)
C9 0.0222(13) 0.0214(13) 0.0480(16) 0.0074(12) 0.0008(12) 0.0004(10)
C3 0.0376(16) 0.052(2) 0.0364(16) 0.0099(14) -0.0108(13) 0.0073(15)
C2 0.0439(17) 0.0345(16) 0.0348(15) -0.0034(13) -0.0011(13) -0.0058(14)
C23 0.0418(16) 0.0393(17) 0.0238(13) 0.0001(11) -0.0029(12) -0.0043(13)
C1 0.0414(17) 0.058(2) 0.0250(13) 0.0022(14) 0.0063(13) 0.0037(15)
C4 0.0262(13) 0.0328(15) 0.0268(13) 0.0059(11) -0.0033(11) 0.0030(11)
C22 0.0409(16) 0.0397(17) 0.0276(13) -0.0037(12) 0.0036(12) 0.0014(14)
C21 0.0400(15) 0.0375(16) 0.0267(13) 0.0074(12) 0.0020(12) -0.0038(13)
C11 0.0355(14) 0.0216(13) 0.0372(14) 0.0021(11) 0.0112(12) 0.0015(11)
C24 0.0318(14) 0.0324(15) 0.0222(12) 0.0015(11) -0.0001(11) -0.0022(12)
C15 0.0235(12) 0.0219(13) 0.0300(13) 0.0007(10) 0.0070(11) -0.0025(10)
C12 0.0521(19) 0.0215(15) 0.0458(17) -0.0050(12) 0.0132(15) -0.0029(13)
C13 0.0505(19) 0.0313(16) 0.0440(17) -0.0110(13) 0.0046(15) -0.0123(14)

loop_
_atom_type_symbol
_atom_type_description
_atom_type_scat_dispersion_real
_atom_type_scat_dispersion_imag
_atom_type_scat_source
C C 0.0181 0.0091 'International Tables Vol C Tables 4.2.6.8 and 6.1.1.4'
H H 0.0000 0.0000 'International Tables Vol C Tables 4.2.6.8 and 6.1.1.4'
O O 0.0492 0.0322 'International Tables Vol C Tables 4.2.6.8 and 6.1.1.4'
P P 0.2955 0.4335 'International Tables Vol C Tables 4.2.6.8 and 6.1.1.4'
Cl Cl 0.3639 0.7018 'International Tables Vol C Tables 4.2.6.8 and 6.1.1.4'
Ge Ge -1.0885 0.8855 'International Tables Vol C Tables 4.2.6.8 and 6.1.1.4'
Rh Rh 0.0927 3.6045 'International Tables Vol C Tables 4.2.6.8 and 6.1.1.4'
N N 0.0311 0.0180 'International Tables Vol C Tables 4.2.6.8 and 6.1.1.4'

loop_
_geom_angle_atom_site_label_1
_geom_angle_atom_site_label_2
_geom_angle_atom_site_label_3
_geom_angle
C101 Rh1 P2 99.58(8)
C101 Rh1 P1 99.37(8)
P2 Rh1 P1 151.46(2)
C101 Rh1 Ge1 179.11(9)
P2 Rh1 Ge1 80.905(18)
P1 Rh1 Ge1 80.458(18)
N1 Ge1 N2 91.15(9)
N1 Ge1 Cl1 104.24(7)
N2 Ge1 Cl1 105.42(7)
N1 Ge1 Rh1 108.25(7)
N2 Ge1 Rh1 108.28(7)
Cl1 Ge1 Rh1 131.95(2)
C20 P2 C24 111.17(12)
C20 P2 C16 105.23(12)
C24 P2 C16 99.95(12)
C20 P2 Rh1 115.41(8)
C24 P2 Rh1 113.97(9)
C16 P2 Rh1 109.56(8)
C4 P1 C8 110.73(12)
C4 P1 C9 106.36(13)
C8 P1 C9 100.43(13)
C4 P1 Rh1 114.06(9)
C8 P1 Rh1 114.51(9)
C9 P1 Rh1 109.56(8)
C10 N1 C9 120.0(2)
C10 N1 Ge1 108.61(16)
C9 N1 Ge1 115.69(16)
O101 C101 Rh1 174.3(3)
C5 C8 C6 108.7(2)
C5 C8 C7 107.8(3)
C6 C8 C7 108.9(3)
C5 C8 P1 109.7(2)
C6 C8 P1 114.6(2)
C7 C8 P1 106.96(19)
C15 N2 C16 118.9(2)
C15 N2 Ge1 108.16(16)
C16 N2 Ge1 115.68(16)
C18 C20 C17 109.8(2)
C18 C20 C19 108.3(2)
C17 C20 C19 108.0(2)
C18 C20 P2 115.8(2)
C17 C20 P2 108.45(18)
C19 C20 P2 106.29(18)
N2 C16 P2 113.98(16)
C11 C10 N1 124.9(2)
C11 C10 C15 119.2(2)
N1 C10 C15 115.9(2)
C13 C14 C15 120.1(3)
N1 C9 P1 113.62(18)
C2 C4 C3 110.1(2)
C2 C4 C1 107.3(3)
C3 C4 C1 108.1(2)
C2 C4 P1 108.26(18)
C3 C4 P1 116.3(2)
C1 C4 P1 106.42(19)
C10 C11 C12 120.4(3)
C21 C24 C22 108.8(2)
C21 C24 C23 108.2(2)
C22 C24 C23 108.4(2)
C21 C24 P2 110.97(19)
C22 C24 P2 106.25(18)
C23 C24 P2 114.1(2)
C14 C15 N2 124.5(2)
C14 C15 C10 119.4(3)
N2 C15 C10 116.2(2)
C13 C12 C11 120.2(3)
C12 C13 C14 120.7(3)

loop_
_geom_bond_atom_site_label_1
_geom_bond_atom_site_label_2
_geom_bond_distance
Rh1 C101 1.883(3)
Rh1 P2 2.3327(6)
Rh1 P1 2.3420(6)
Rh1 Ge1 2.3596(3)
Ge1 N1 1.853(2)
Ge1 N2 1.864(2)
Ge1 Cl1 2.2213(7)
P2 C20 1.883(3)
P2 C24 1.887(3)
P2 C16 1.899(3)
P1 C4 1.883(3)
P1 C8 1.886(3)
P1 C9 1.902(3)
O101 C101 1.139(4)
C18 C20 1.531(4)
N1 C10 1.404(3)
N1 C9 1.460(3)
C19 C20 1.538(4)
C8 C5 1.531(4)
C8 C6 1.534(4)
C8 C7 1.534(4)
N2 C15 1.404(3)
N2 C16 1.460(3)
C20 C17 1.531(4)
C10 C11 1.388(4)
C10 C15 1.423(4)
C14 C13 1.387(4)
C14 C15 1.396(4)
C3 C4 1.533(4)
C2 C4 1.532(4)
C23 C24 1.544(4)
C1 C4 1.534(4)
C22 C24 1.538(4)
C21 C24 1.529(4)
C11 C12 1.396(4)
C12 C13 1.373(5)
